data_4337582
loop_
_publ_author_name
'Brahma, Sanfaori'
'Ikbal, Sk Asif'
'Rath, Sankar Prasad'

_publ_section_title
;
 Synthesis, structure, and properties of a series of chiral
 tweezer-diamine complexes consisting of an achiral zinc(II) bisporphyrin
 host and chiral diamine guest: induction and rationalization of
 supramolecular chirality.
;
_journal_issue 1
_journal_name_full 'Inorganic chemistry'
_journal_page_first 49
_journal_page_last 62
_journal_paper_doi 10.1021/ic401091r
_journal_volume 53
_journal_year 2014
_chemical_formula_sum 'C79 H88 N10 O Zn2'
_chemical_formula_weight 1324.33
_chemical_name_common Zn2DPO.DAP
_chemical_name_systematic
; 
 ? 
;
_space_group_IT_number 5
_symmetry_cell_setting monoclinic
_symmetry_space_group_name_Hall 'C 2y'
_symmetry_space_group_name_H-M 'C 1 2 1'
_atom_sites_solution_hydrogens geom
_atom_sites_solution_primary direct
_atom_sites_solution_secondary difmap
_audit_creation_method SHELXL-97
_cell_angle_alpha 90.00
_cell_angle_beta 118.045(2)
_cell_angle_gamma 90.00
_cell_formula_units_Z 4
_cell_length_a 25.860(2)
_cell_length_b 13.5459(9)
_cell_length_c 23.8311(19)
_cell_measurement_reflns_used 999
_cell_measurement_temperature 100(2)
_cell_measurement_theta_max 27.0
_cell_measurement_theta_min 2.5
_cell_volume 7367.7(10)
_computing_cell_refinement 'Bruker SAINT'
_computing_data_collection 'Bruker APEX'
_computing_data_reduction 'Bruker SAINT'
_computing_molecular_graphics 'SHELXL 5.1, XP (Sheldrick, 1994)'
_computing_publication_material SHELXS-97
_computing_structure_refinement 'SHELXL-97 (Sheldrick, 2008)'
_computing_structure_solution 'SHELXS-97 (Sheldrick, 2008)'
_diffrn_ambient_temperature 100(2)
_diffrn_measured_fraction_theta_full 0.997
_diffrn_measured_fraction_theta_max 0.996
_diffrn_measurement_device_type 'Bruker SMART APEX'
_diffrn_measurement_method \w
_diffrn_radiation_monochromator graphite
_diffrn_radiation_source 'fine-focus sealed tube'
_diffrn_radiation_type MoK\a
_diffrn_radiation_wavelength 0.71073
_diffrn_reflns_av_R_equivalents 0.0454
_diffrn_reflns_av_sigmaI/netI 0.1038
_diffrn_reflns_limit_h_max 31
_diffrn_reflns_limit_h_min -31
_diffrn_reflns_limit_k_max 16
_diffrn_reflns_limit_k_min -16
_diffrn_reflns_limit_l_max 28
_diffrn_reflns_limit_l_min -18
_diffrn_reflns_number 20184
_diffrn_reflns_theta_full 25.00
_diffrn_reflns_theta_max 25.50
_diffrn_reflns_theta_min 1.75
_diffrn_standards_number 0
_exptl_absorpt_coefficient_mu 0.701
_exptl_absorpt_correction_T_max 0.9082
_exptl_absorpt_correction_T_min 0.8610
_exptl_absorpt_correction_type multi-scan
_exptl_absorpt_process_details 'SADABS 2.05 (Sheldrick, 2002)'
_exptl_crystal_colour 'dark red'
_exptl_crystal_density_diffrn 1.194
_exptl_crystal_density_method 'not measured'
_exptl_crystal_description block
_exptl_crystal_F_000 2800
_exptl_crystal_size_max 0.22
_exptl_crystal_size_mid 0.18
_exptl_crystal_size_min 0.14
_platon_squeeze_details
; 
loop_
  _platon_squeeze_void_nr
  _platon_squeeze_void_average_x
  _platon_squeeze_void_average_y
  _platon_squeeze_void_average_z
  _platon_squeeze_void_volume
  _platon_squeeze_void_count_electrons
         1     0.250    -0.029     0.000     389.7     111.4
         2     0.750    -0.022     0.000     389.7     111.4
         3     1.000    -0.112     0.500      99.6      39.2
         4     0.500     0.388     0.500      99.6      39.2
;
_refine_diff_density_max 0.719
_refine_diff_density_min -0.337
_refine_diff_density_rms 0.067
_refine_ls_abs_structure_details 'Flack H D (1983), Acta Cryst. A39, 876-881'
_refine_ls_abs_structure_Flack 0.025(10)
_refine_ls_extinction_method none
_refine_ls_goodness_of_fit_ref 0.949
_refine_ls_hydrogen_treatment constr
_refine_ls_matrix_type full
_refine_ls_number_parameters 846
_refine_ls_number_reflns 13103
_refine_ls_number_restraints 1
_refine_ls_restrained_S_all 0.949
_refine_ls_R_factor_all 0.0745
_refine_ls_R_factor_gt 0.0537
_refine_ls_shift/su_max 0.001
_refine_ls_shift/su_mean 0.000
_refine_ls_structure_factor_coef Fsqd
_refine_ls_weighting_details 'calc w=1/[\s^2^(Fo^2^)+(0.0425P)^2^+0.0000P] where P=(Fo^2^+2Fc^2^)/3'
_refine_ls_weighting_scheme calc
_refine_ls_wR_factor_gt 0.1029
_refine_ls_wR_factor_ref 0.1163
_reflns_number_gt 9861
_reflns_number_total 13103
_reflns_threshold_expression >2sigma(I)
_cod_data_source_file ic401091r_si_003.cif
_cod_data_source_block 26octa
_cod_depositor_comments
;
The following automatic conversions were performed:

'_symmetry_cell_setting' value 'Monoclinic' changed to 'monoclinic'
according to
/usr/data/users/saulius/automatic-downloads/current/ACS/lib/dictionaries/cif_core.dic
dictionary named 'cif_core.dic' version 2.4.2 from 2011-04-26.

Automatic conversion script
Id: cif_fix_values 2281 2013-09-26 08:29:07Z andrius 
;
_cod_original_cell_volume 7367.6(10)
_cod_original_sg_symbol_H-M 'C 2'
_cod_database_code 4337582

loop_
_symmetry_equiv_pos_as_xyz
'x, y, z'
'-x, y, -z'
'x+1/2, y+1/2, z'
'-x+1/2, y+1/2, -z'

loop_
_atom_site_label
_atom_site_type_symbol
_atom_site_fract_x
_atom_site_fract_y
_atom_site_fract_z
_atom_site_U_iso_or_equiv
_atom_site_adp_type
_atom_site_occupancy
_atom_site_symmetry_multiplicity
_atom_site_calc_flag
_atom_site_refinement_flags
Zn1 Zn -0.40635(2) -0.17724(4) -0.31063(3) 0.02410(14) Uani 1 1 d .
Zn2 Zn -0.52984(2) -0.30480(4) -0.16393(3) 0.02672(14) Uani 1 1 d .
O1 O -0.64956(13) -0.2516(2) -0.43128(14) 0.0279(8) Uani 1 1 d .
N1A N -0.57175(15) -0.1772(3) -0.20966(17) 0.0250(8) Uani 1 1 d .
N1 N -0.47579(17) -0.1087(3) -0.38661(18) 0.0255(9) Uani 1 1 d .
N2A N -0.48395(17) -0.2255(3) -0.08059(18) 0.0263(10) Uani 1 1 d .
N2 N -0.35614(16) -0.0512(3) -0.29468(18) 0.0273(9) Uani 1 1 d .
N3 N -0.32908(17) -0.2537(3) -0.25725(18) 0.0230(9) Uani 1 1 d .
N3A N -0.50525(17) -0.4315(3) -0.10861(18) 0.0270(9) Uani 1 1 d .
N4 N -0.45020(14) -0.3093(3) -0.34341(16) 0.0209(8) Uani 1 1 d .
N4A N -0.59584(17) -0.3840(3) -0.23719(18) 0.0255(9) Uani 1 1 d .
N5 N -0.44543(17) -0.1362(3) -0.24990(18) 0.0312(10) Uani 1 1 d .
H5A H -0.4520 -0.0693 -0.2551 0.037 Uiso 1 1 calc R
H5C H -0.4818 -0.1655 -0.2678 0.037 Uiso 1 1 calc R
N5A N -0.46486(17) -0.3211(3) -0.19701(18) 0.0349(11) Uani 1 1 d .
H5AA H -0.4549 -0.3869 -0.1935 0.042 Uiso 1 1 calc R
H5AC H -0.4831 -0.3060 -0.2397 0.042 Uiso 1 1 calc R
C1 C -0.5272(2) -0.1488(4) -0.4319(2) 0.0251(11) Uani 1 1 d .
C1A C -0.61151(19) -0.1691(4) -0.2734(2) 0.0255(10) Uani 1 1 d .
C2A C -0.6147(2) -0.0642(4) -0.2925(2) 0.0264(11) Uani 1 1 d .
C2 C -0.5641(2) -0.0695(4) -0.4743(2) 0.0285(12) Uani 1 1 d .
C3A C -0.5793(2) -0.0133(3) -0.2388(2) 0.0286(12) Uani 1 1 d .
C3 C -0.5351(2) 0.0167(4) -0.4507(2) 0.0314(13) Uani 1 1 d .
C4A C -0.5535(2) -0.0827(4) -0.1880(2) 0.0248(12) Uani 1 1 d .
C4 C -0.4798(2) -0.0084(3) -0.3963(2) 0.0275(12) Uani 1 1 d .
C5 C -0.4352(2) 0.0591(4) -0.3600(2) 0.0279(12) Uani 1 1 d .
H5B H -0.4456 0.1268 -0.3680 0.034 Uiso 1 1 calc R
C5A C -0.5132(2) -0.0600(4) -0.1252(3) 0.0308(12) Uani 1 1 d .
H5AB H -0.5068 0.0084 -0.1156 0.037 Uiso 1 1 calc R
C6 C -0.3783(2) 0.0405(3) -0.3145(2) 0.0250(11) Uani 1 1 d .
C6A C -0.4811(2) -0.1239(4) -0.0746(2) 0.0293(12) Uani 1 1 d .
C7A C -0.4401(2) -0.0941(4) -0.0101(2) 0.0309(13) Uani 1 1 d .
C7 C -0.3322(2) 0.1137(4) -0.2832(2) 0.0303(12) Uani 1 1 d .
C8A C -0.4177(2) -0.1800(4) 0.0220(2) 0.0310(11) Uani 1 1 d .
C8 C -0.2824(2) 0.0640(4) -0.2463(2) 0.0288(12) Uani 1 1 d .
C9 C -0.2980(2) -0.0405(4) -0.2546(2) 0.0264(11) Uani 1 1 d .
C9A C -0.4454(2) -0.2614(4) -0.0216(2) 0.0294(12) Uani 1 1 d .
C10 C -0.2597(2) -0.1182(3) -0.2236(2) 0.0267(11) Uani 1 1 d .
H10A H -0.2197 -0.1010 -0.1981 0.032 Uiso 1 1 calc R
C10A C -0.4347(2) -0.3606(4) -0.0071(2) 0.0315(13) Uani 1 1 d .
H10B H -0.4056 -0.3761 0.0348 0.038 Uiso 1 1 calc R
C11 C -0.2731(2) -0.2171(4) -0.2258(2) 0.0251(11) Uani 1 1 d .
C11A C -0.4617(2) -0.4402(4) -0.0471(2) 0.0349(13) Uani 1 1 d .
C12 C -0.23213(19) -0.2965(4) -0.1938(2) 0.0265(10) Uani 1 1 d .
C12A C -0.4499(2) -0.5434(4) -0.0288(2) 0.0397(14) Uani 1 1 d .
C13 C -0.2641(2) -0.3813(4) -0.2054(2) 0.0264(11) Uani 1 1 d .
C13A C -0.4884(2) -0.5972(4) -0.0803(3) 0.0416(14) Uani 1 1 d .
C14 C -0.3249(2) -0.3534(3) -0.2456(2) 0.0229(11) Uani 1 1 d .
C14A C -0.5225(2) -0.5272(4) -0.1295(2) 0.0319(13) Uani 1 1 d .
C15 C -0.3722(2) -0.4172(4) -0.2704(2) 0.0258(11) Uani 1 1 d .
H15A H -0.3644 -0.4829 -0.2546 0.031 Uiso 1 1 calc R
C15A C -0.5688(2) -0.5480(4) -0.1889(2) 0.0296(12) Uani 1 1 d .
H15B H -0.5779 -0.6161 -0.1976 0.036 Uiso 1 1 calc R
C16A C -0.6037(2) -0.4842(4) -0.2374(2) 0.0271(11) Uani 1 1 d .
C16 C -0.4297(2) -0.3979(4) -0.3152(2) 0.0268(12) Uani 1 1 d .
C17 C -0.4760(2) -0.4708(3) -0.3406(2) 0.0252(11) Uani 1 1 d .
C17A C -0.6549(2) -0.5140(4) -0.2969(2) 0.0267(11) Uani 1 1 d .
C18 C -0.5251(2) -0.4248(3) -0.3861(2) 0.0253(11) Uani 1 1 d .
C18A C -0.6776(2) -0.4303(4) -0.3312(2) 0.0297(12) Uani 1 1 d .
C19A C -0.6397(2) -0.3488(4) -0.2938(2) 0.0266(12) Uani 1 1 d .
C19 C -0.50810(19) -0.3222(3) -0.3895(2) 0.0230(10) Uani 1 1 d .
C20A C -0.6451(2) -0.2482(3) -0.3113(2) 0.0226(11) Uani 1 1 d .
C20 C -0.54224(19) -0.2492(3) -0.4329(2) 0.0228(10) Uani 1 1 d .
C21A C -0.6440(2) -0.0193(4) -0.3572(2) 0.0335(12) Uani 1 1 d .
H21A H -0.6324 0.0501 -0.3545 0.050 Uiso 1 1 calc R
H21B H -0.6866 -0.0236 -0.3745 0.050 Uiso 1 1 calc R
H21C H -0.6322 -0.0549 -0.3851 0.050 Uiso 1 1 calc R
C21 C -0.6224(2) -0.0772(4) -0.5337(2) 0.0349(13) Uani 1 1 d .
H21D H -0.6301 -0.0159 -0.5582 0.052 Uiso 1 1 calc R
H21E H -0.6535 -0.0878 -0.5218 0.052 Uiso 1 1 calc R
H21F H -0.6215 -0.1327 -0.5595 0.052 Uiso 1 1 calc R
C22 C -0.5561(2) 0.1191(4) -0.4752(3) 0.0355(13) Uani 1 1 d .
H22A H -0.5786 0.1170 -0.5222 0.043 Uiso 1 1 calc R
H22B H -0.5218 0.1625 -0.4635 0.043 Uiso 1 1 calc R
C22A C -0.5657(2) 0.0953(4) -0.2343(3) 0.0395(14) Uani 1 1 d .
H22C H -0.5559 0.1195 -0.1912 0.047 Uiso 1 1 calc R
H22D H -0.6006 0.1318 -0.2655 0.047 Uiso 1 1 calc R
C23A C -0.5135(2) 0.1147(4) -0.2477(3) 0.0492(15) Uani 1 1 d .
H23A H -0.5061 0.1859 -0.2462 0.074 Uiso 1 1 calc R
H23B H -0.5229 0.0894 -0.2899 0.074 Uiso 1 1 calc R
H23C H -0.4785 0.0813 -0.2155 0.074 Uiso 1 1 calc R
C23 C -0.5947(3) 0.1633(5) -0.4490(3) 0.0617(19) Uani 1 1 d .
H23D H -0.6057 0.2308 -0.4650 0.093 Uiso 1 1 calc R
H23E H -0.5731 0.1643 -0.4025 0.093 Uiso 1 1 calc R
H23F H -0.6301 0.1231 -0.4628 0.093 Uiso 1 1 calc R
C24A C -0.4225(2) 0.0084(4) 0.0121(3) 0.0389(14) Uani 1 1 d .
H24A H -0.4127 0.0129 0.0575 0.047 Uiso 1 1 calc R
H24B H -0.4561 0.0529 -0.0122 0.047 Uiso 1 1 calc R
C24 C -0.3403(2) 0.2240(4) -0.2868(3) 0.0426(15) Uani 1 1 d .
H24C H -0.3771 0.2414 -0.3252 0.051 Uiso 1 1 calc R
H24D H -0.3074 0.2561 -0.2900 0.051 Uiso 1 1 calc R
C25A C -0.3704(2) 0.0432(4) 0.0046(3) 0.0436(14) Uani 1 1 d .
H25A H -0.3601 0.1107 0.0208 0.065 Uiso 1 1 calc R
H25B H -0.3804 0.0419 -0.0405 0.065 Uiso 1 1 calc R
H25C H -0.3369 -0.0005 0.0285 0.065 Uiso 1 1 calc R
C25 C -0.3428(3) 0.2616(4) -0.2264(3) 0.064(2) Uani 1 1 d .
H25D H -0.3472 0.3336 -0.2284 0.096 Uiso 1 1 calc R
H25E H -0.3065 0.2436 -0.1884 0.096 Uiso 1 1 calc R
H25F H -0.3762 0.2314 -0.2242 0.096 Uiso 1 1 calc R
C26 C -0.2230(2) 0.1044(4) -0.2049(2) 0.0350(13) Uani 1 1 d .
H26A H -0.2197 0.1702 -0.2200 0.052 Uiso 1 1 calc R
H26B H -0.1934 0.0606 -0.2061 0.052 Uiso 1 1 calc R
H26C H -0.2168 0.1091 -0.1611 0.052 Uiso 1 1 calc R
C26A C -0.3728(2) -0.1910(4) 0.0904(2) 0.0404(14) Uani 1 1 d .
H26D H -0.3768 -0.1366 0.1152 0.061 Uiso 1 1 calc R
H26E H -0.3335 -0.1895 0.0939 0.061 Uiso 1 1 calc R
H26F H -0.3787 -0.2540 0.1068 0.061 Uiso 1 1 calc R
C27 C -0.1670(2) -0.2847(4) -0.1566(2) 0.0393(13) Uani 1 1 d .
H27A H -0.1490 -0.3491 -0.1401 0.059 Uiso 1 1 calc R
H27B H -0.1575 -0.2392 -0.1211 0.059 Uiso 1 1 calc R
H27C H -0.1519 -0.2582 -0.1844 0.059 Uiso 1 1 calc R
C27A C -0.4049(3) -0.5809(4) 0.0354(3) 0.0528(17) Uani 1 1 d .
H27D H -0.4153 -0.6479 0.0419 0.079 Uiso 1 1 calc R
H27E H -0.4039 -0.5374 0.0687 0.079 Uiso 1 1 calc R
H27F H -0.3662 -0.5818 0.0372 0.079 Uiso 1 1 calc R
C28 C -0.2413(2) -0.4840(4) -0.1852(2) 0.0316(12) Uani 1 1 d .
H28A H -0.2688 -0.5209 -0.1748 0.038 Uiso 1 1 calc R
H28B H -0.2030 -0.4808 -0.1463 0.038 Uiso 1 1 calc R
C28A C -0.4935(3) -0.7070(4) -0.0866(3) 0.0567(18) Uani 1 1 d .
H28C H -0.5327 -0.7245 -0.1213 0.068 Uiso 1 1 calc R
H28D H -0.4898 -0.7356 -0.0467 0.068 Uiso 1 1 calc R
C29 C -0.2342(2) -0.5388(4) -0.2368(2) 0.0427(14) Uani 1 1 d .
H29A H -0.2191 -0.6053 -0.2218 0.064 Uiso 1 1 calc R
H29B H -0.2067 -0.5030 -0.2468 0.064 Uiso 1 1 calc R
H29C H -0.2723 -0.5435 -0.2751 0.064 Uiso 1 1 calc R
C29A C -0.4475(3) -0.7508(5) -0.1003(3) 0.075(2) Uani 1 1 d .
H29D H -0.4535 -0.8222 -0.1062 0.112 Uiso 1 1 calc R
H29E H -0.4086 -0.7376 -0.0646 0.112 Uiso 1 1 calc R
H29F H -0.4501 -0.7211 -0.1391 0.112 Uiso 1 1 calc R
C30A C -0.6758(2) -0.6187(4) -0.3127(3) 0.0373(13) Uani 1 1 d .
H30A H -0.6696 -0.6526 -0.2732 0.045 Uiso 1 1 calc R
H30B H -0.7185 -0.6182 -0.3421 0.045 Uiso 1 1 calc R
C30 C -0.4693(2) -0.5761(4) -0.3180(2) 0.0378(13) Uani 1 1 d .
H30C H -0.4313 -0.6022 -0.3120 0.045 Uiso 1 1 calc R
H30D H -0.5008 -0.6167 -0.3510 0.045 Uiso 1 1 calc R
C31A C -0.6457(2) -0.6763(4) -0.3426(2) 0.0419(13) Uani 1 1 d .
H31A H -0.6607 -0.7441 -0.3506 0.063 Uiso 1 1 calc R
H31B H -0.6034 -0.6772 -0.3139 0.063 Uiso 1 1 calc R
H31C H -0.6533 -0.6452 -0.3829 0.063 Uiso 1 1 calc R
C31 C -0.4721(3) -0.5854(4) -0.2562(3) 0.0528(17) Uani 1 1 d .
H31D H -0.4688 -0.6551 -0.2440 0.079 Uiso 1 1 calc R
H31E H -0.5094 -0.5589 -0.2618 0.079 Uiso 1 1 calc R
H31F H -0.4397 -0.5482 -0.2229 0.079 Uiso 1 1 calc R
C32 C -0.5837(2) -0.4753(4) -0.4202(2) 0.0328(12) Uani 1 1 d .
H32A H -0.5800 -0.5439 -0.4058 0.049 Uiso 1 1 calc R
H32B H -0.5971 -0.4740 -0.4661 0.049 Uiso 1 1 calc R
H32C H -0.6121 -0.4408 -0.4109 0.049 Uiso 1 1 calc R
C32A C -0.7312(2) -0.4279(4) -0.3943(2) 0.0345(13) Uani 1 1 d .
H32D H -0.7486 -0.4939 -0.4046 0.052 Uiso 1 1 calc R
H32E H -0.7207 -0.4067 -0.4269 0.052 Uiso 1 1 calc R
H32F H -0.7595 -0.3814 -0.3927 0.052 Uiso 1 1 calc R
C33 C -0.5981(2) -0.2857(3) -0.4886(2) 0.0249(11) Uani 1 1 d .
C33A C -0.6978(2) -0.2156(3) -0.3723(2) 0.0251(11) Uani 1 1 d .
C34 C -0.65173(19) -0.2868(3) -0.4877(2) 0.0250(11) Uani 1 1 d .
C34A C -0.69827(19) -0.2146(3) -0.4301(2) 0.0244(11) Uani 1 1 d .
C35 C -0.7012(2) -0.3280(4) -0.5365(2) 0.0289(12) Uani 1 1 d .
H35A H -0.7372 -0.3295 -0.5348 0.035 Uiso 1 1 calc R
C35A C -0.74385(19) -0.1680(4) -0.4833(2) 0.0293(11) Uani 1 1 d .
H35B H -0.7433 -0.1661 -0.5228 0.035 Uiso 1 1 calc R
C36A C -0.7897(2) -0.1248(4) -0.4769(3) 0.0374(13) Uani 1 1 d .
H36A H -0.8197 -0.0904 -0.5118 0.045 Uiso 1 1 calc R
C36 C -0.6972(2) -0.3676(4) -0.5888(2) 0.0315(12) Uani 1 1 d .
H36B H -0.7305 -0.3979 -0.6224 0.038 Uiso 1 1 calc R
C37A C -0.7917(2) -0.1319(4) -0.4199(3) 0.0406(14) Uani 1 1 d .
H37A H -0.8245 -0.1071 -0.4164 0.049 Uiso 1 1 calc R
C37 C -0.6456(2) -0.3630(4) -0.5917(2) 0.0372(13) Uani 1 1 d .
H37B H -0.6438 -0.3874 -0.6281 0.045 Uiso 1 1 calc R
C38A C -0.74525(19) -0.1758(4) -0.3681(2) 0.0329(11) Uani 1 1 d .
H38A H -0.7459 -0.1786 -0.3286 0.040 Uiso 1 1 calc R
C38 C -0.5957(2) -0.3225(4) -0.5412(2) 0.0343(13) Uani 1 1 d .
H38B H -0.5599 -0.3203 -0.5432 0.041 Uiso 1 1 calc R
C39 C -0.4195(2) -0.1544(3) -0.1808(2) 0.0317(12) Uani 1 1 d .
H39A H -0.4470 -0.1296 -0.1653 0.038 Uiso 1 1 calc R
C40 C -0.4097(2) -0.2642(4) -0.1669(2) 0.0341(13) Uani 1 1 d .
H40A H -0.3828 -0.2892 -0.1825 0.041 Uiso 1 1 calc R
H40B H -0.3907 -0.2746 -0.1203 0.041 Uiso 1 1 calc R
C41 C -0.3619(2) -0.0973(4) -0.1473(3) 0.0420(14) Uani 1 1 d .
H41A H -0.3687 -0.0280 -0.1606 0.063 Uiso 1 1 calc R
H41B H -0.3332 -0.1259 -0.1586 0.063 Uiso 1 1 calc R
H41C H -0.3468 -0.1014 -0.1011 0.063 Uiso 1 1 calc R

loop_
_atom_site_aniso_label
_atom_site_aniso_U_11
_atom_site_aniso_U_22
_atom_site_aniso_U_33
_atom_site_aniso_U_23
_atom_site_aniso_U_13
_atom_site_aniso_U_12
Zn1 0.0231(3) 0.0215(3) 0.0258(3) -0.0009(3) 0.0099(2) 0.0004(3)
Zn2 0.0301(3) 0.0257(3) 0.0231(3) -0.0024(3) 0.0114(3) -0.0026(3)
O1 0.0226(18) 0.041(2) 0.0187(18) -0.0064(15) 0.0084(15) 0.0030(15)
N1A 0.026(2) 0.025(2) 0.023(2) -0.004(2) 0.0117(18) -0.001(2)
N1 0.022(2) 0.027(2) 0.025(2) 0.0014(18) 0.0086(19) 0.0004(18)
N2A 0.023(2) 0.031(3) 0.022(2) -0.0033(19) 0.0085(19) -0.0030(19)
N2 0.014(2) 0.029(2) 0.035(2) 0.0012(19) 0.0082(19) -0.0015(18)
N3 0.025(2) 0.020(2) 0.022(2) 0.0017(17) 0.0087(18) -0.0038(18)
N3A 0.032(2) 0.026(2) 0.019(2) 0.0007(18) 0.0081(19) -0.0031(19)
N4 0.017(2) 0.022(2) 0.0207(19) 0.0003(19) 0.0063(16) -0.0007(19)
N4A 0.029(2) 0.022(2) 0.023(2) -0.0003(18) 0.010(2) -0.0021(19)
N5 0.032(3) 0.028(2) 0.034(3) -0.0024(19) 0.015(2) -0.0008(19)
N5A 0.041(3) 0.034(3) 0.036(3) 0.003(2) 0.024(2) -0.001(2)
C1 0.019(3) 0.036(3) 0.020(3) 0.000(2) 0.009(2) 0.003(2)
C1A 0.026(3) 0.027(3) 0.025(3) 0.000(2) 0.013(2) 0.004(2)
C2A 0.028(3) 0.026(3) 0.023(3) 0.004(2) 0.011(2) 0.004(2)
C2 0.022(3) 0.030(3) 0.030(3) 0.007(2) 0.010(2) 0.006(2)
C3A 0.028(3) 0.022(3) 0.036(3) 0.002(2) 0.016(3) -0.004(2)
C3 0.027(3) 0.034(3) 0.035(3) 0.006(2) 0.016(3) 0.004(2)
C4A 0.021(3) 0.022(3) 0.031(3) -0.004(2) 0.013(2) -0.001(2)
C4 0.032(3) 0.022(3) 0.027(3) 0.002(2) 0.013(2) 0.001(2)
C5 0.031(3) 0.017(3) 0.040(3) 0.010(2) 0.020(3) 0.007(2)
C5A 0.034(3) 0.024(3) 0.039(3) -0.004(2) 0.021(3) -0.005(2)
C6 0.029(3) 0.019(3) 0.026(3) 0.000(2) 0.012(2) -0.006(2)
C6A 0.031(3) 0.028(3) 0.029(3) -0.007(2) 0.015(3) -0.009(2)
C7A 0.027(3) 0.039(3) 0.031(3) -0.008(3) 0.017(3) -0.007(2)
C7 0.026(3) 0.033(3) 0.032(3) 0.004(2) 0.013(2) -0.001(2)
C8A 0.027(3) 0.046(3) 0.020(2) -0.007(3) 0.012(2) -0.009(3)
C8 0.029(3) 0.026(3) 0.040(3) -0.002(2) 0.023(3) 0.000(2)
C9 0.022(3) 0.031(3) 0.027(3) -0.002(2) 0.012(2) -0.004(2)
C9A 0.030(3) 0.038(3) 0.021(3) -0.005(2) 0.013(2) -0.001(2)
C10 0.024(3) 0.028(3) 0.026(3) -0.005(2) 0.010(2) 0.003(2)
C10A 0.033(3) 0.042(3) 0.019(3) 0.001(2) 0.011(2) 0.004(3)
C11 0.018(3) 0.031(3) 0.027(3) -0.002(2) 0.010(2) 0.002(2)
C11A 0.039(3) 0.033(3) 0.029(3) 0.008(2) 0.013(3) -0.001(3)
C12 0.018(2) 0.033(3) 0.025(2) -0.001(2) 0.007(2) -0.004(2)
C12A 0.039(3) 0.039(3) 0.033(3) 0.005(3) 0.010(3) -0.001(3)
C13 0.024(3) 0.027(3) 0.024(3) -0.002(2) 0.007(2) -0.001(2)
C13A 0.048(4) 0.033(3) 0.034(3) 0.002(3) 0.011(3) -0.008(3)
C14 0.023(3) 0.020(3) 0.022(3) -0.005(2) 0.008(2) -0.004(2)
C14A 0.038(3) 0.029(3) 0.029(3) -0.005(2) 0.016(3) -0.006(2)
C15 0.024(3) 0.026(3) 0.022(3) -0.001(2) 0.006(2) 0.003(2)
C15A 0.029(3) 0.025(3) 0.035(3) 0.002(2) 0.015(2) 0.000(2)
C16A 0.030(3) 0.028(3) 0.024(3) -0.001(2) 0.014(2) -0.005(2)
C16 0.031(3) 0.025(3) 0.025(3) -0.008(2) 0.013(2) -0.007(2)
C17 0.025(3) 0.021(3) 0.024(3) -0.006(2) 0.008(2) -0.002(2)
C17A 0.028(3) 0.031(3) 0.024(3) -0.007(2) 0.014(2) -0.006(2)
C18 0.026(3) 0.015(2) 0.031(3) -0.004(2) 0.010(2) -0.004(2)
C18A 0.031(3) 0.032(3) 0.027(3) -0.002(2) 0.014(2) -0.003(2)
C19A 0.027(3) 0.031(3) 0.021(3) -0.005(2) 0.010(2) -0.006(2)
C19 0.022(3) 0.025(3) 0.024(2) -0.007(2) 0.012(2) -0.006(2)
C20A 0.027(3) 0.025(3) 0.021(3) -0.005(2) 0.016(2) -0.001(2)
C20 0.017(3) 0.024(3) 0.028(3) 0.002(2) 0.011(2) 0.001(2)
C21A 0.035(3) 0.022(3) 0.037(3) 0.005(2) 0.012(3) -0.001(2)
C21 0.028(3) 0.035(3) 0.037(3) 0.009(2) 0.011(3) 0.005(2)
C22 0.034(3) 0.026(3) 0.046(3) 0.012(2) 0.018(3) 0.002(2)
C22A 0.048(4) 0.020(3) 0.043(3) -0.005(2) 0.015(3) -0.003(2)
C23A 0.057(4) 0.035(3) 0.056(4) -0.005(3) 0.027(3) -0.009(3)
C23 0.082(5) 0.045(4) 0.072(5) 0.024(3) 0.047(4) 0.029(4)
C24A 0.041(3) 0.043(4) 0.028(3) -0.014(2) 0.012(3) -0.009(3)
C24 0.037(3) 0.023(3) 0.060(4) 0.001(3) 0.017(3) -0.010(2)
C25A 0.045(4) 0.038(3) 0.041(3) -0.002(3) 0.015(3) -0.008(3)
C25 0.068(5) 0.027(3) 0.070(5) -0.011(3) 0.010(4) 0.008(3)
C26 0.033(3) 0.026(3) 0.045(3) 0.000(2) 0.017(3) -0.007(2)
C26A 0.037(3) 0.057(4) 0.026(3) -0.020(3) 0.014(2) -0.019(3)
C27 0.028(3) 0.037(3) 0.047(3) 0.000(3) 0.012(3) 0.001(2)
C27A 0.057(4) 0.047(4) 0.039(4) 0.018(3) 0.009(3) 0.002(3)
C28 0.034(3) 0.028(3) 0.023(3) 0.001(2) 0.005(2) 0.008(2)
C28A 0.062(4) 0.032(4) 0.047(4) 0.006(3) 0.002(3) -0.003(3)
C29 0.046(4) 0.031(3) 0.040(3) -0.001(3) 0.011(3) 0.011(3)
C29A 0.073(5) 0.033(4) 0.085(6) -0.003(4) 0.009(4) 0.010(4)
C30A 0.038(3) 0.028(3) 0.036(3) 0.000(2) 0.009(3) -0.005(2)
C30 0.030(3) 0.029(3) 0.042(3) -0.001(2) 0.008(3) -0.007(2)
C31A 0.045(3) 0.030(3) 0.038(3) -0.005(3) 0.008(3) -0.001(3)
C31 0.061(4) 0.037(4) 0.071(5) 0.013(3) 0.040(4) 0.000(3)
C32 0.024(3) 0.027(3) 0.043(3) 0.000(2) 0.012(3) -0.001(2)
C32A 0.034(3) 0.028(3) 0.037(3) -0.009(2) 0.013(3) -0.013(2)
C33 0.027(3) 0.023(3) 0.026(3) 0.003(2) 0.013(2) 0.006(2)
C33A 0.030(3) 0.019(2) 0.031(3) -0.003(2) 0.018(2) 0.001(2)
C34 0.023(3) 0.021(3) 0.029(3) 0.004(2) 0.012(2) 0.004(2)
C34A 0.015(3) 0.027(3) 0.032(3) -0.006(2) 0.011(2) -0.002(2)
C35 0.025(3) 0.039(3) 0.018(2) -0.003(2) 0.006(2) -0.007(2)
C35A 0.021(2) 0.034(3) 0.025(3) 0.000(2) 0.004(2) 0.001(2)
C36A 0.026(3) 0.033(3) 0.042(3) 0.000(3) 0.006(3) 0.011(2)
C36 0.028(3) 0.030(3) 0.029(3) -0.006(2) 0.007(2) 0.001(2)
C37A 0.026(3) 0.048(3) 0.048(4) -0.015(3) 0.018(3) 0.000(3)
C37 0.035(3) 0.052(4) 0.029(3) -0.004(3) 0.019(3) -0.004(3)
C38A 0.026(3) 0.039(3) 0.037(3) -0.007(3) 0.017(2) -0.001(3)
C38 0.025(3) 0.047(4) 0.028(3) 0.001(3) 0.011(2) -0.002(3)
C39 0.030(3) 0.034(3) 0.033(3) -0.004(2) 0.017(2) -0.001(2)
C40 0.027(3) 0.045(3) 0.032(3) 0.003(2) 0.016(2) 0.009(3)
C41 0.033(3) 0.053(4) 0.042(3) -0.018(3) 0.019(3) -0.015(3)

loop_
_atom_type_symbol
_atom_type_description
_atom_type_scat_dispersion_real
_atom_type_scat_dispersion_imag
_atom_type_scat_source
C C 0.0033 0.0016 'International Tables Vol C Tables 4.2.6.8 and 6.1.1.4'
H H 0.0000 0.0000 'International Tables Vol C Tables 4.2.6.8 and 6.1.1.4'
N N 0.0061 0.0033 'International Tables Vol C Tables 4.2.6.8 and 6.1.1.4'
O O 0.0106 0.0060 'International Tables Vol C Tables 4.2.6.8 and 6.1.1.4'
Zn Zn 0.2839 1.4301 'International Tables Vol C Tables 4.2.6.8 and 6.1.1.4'

loop_
_geom_angle_atom_site_label_1
_geom_angle_atom_site_label_2
_geom_angle_atom_site_label_3
_geom_angle
N4 Zn1 N2 165.92(14)
N4 Zn1 N3 89.93(14)
N2 Zn1 N3 87.66(15)
N4 Zn1 N1 87.80(15)
N2 Zn1 N1 90.10(15)
N3 Zn1 N1 161.49(15)
N4 Zn1 N5 97.34(14)
N2 Zn1 N5 96.54(15)
N3 Zn1 N5 109.41(15)
N1 Zn1 N5 89.09(15)
N1A Zn2 N2A 89.66(15)
N1A Zn2 N3A 163.57(15)
N2A Zn2 N3A 87.33(16)
N1A Zn2 N4A 88.21(15)
N2A Zn2 N4A 161.49(15)
N3A Zn2 N4A 89.54(15)
N1A Zn2 N5A 101.38(15)
N2A Zn2 N5A 102.00(15)
N3A Zn2 N5A 95.05(16)
N4A Zn2 N5A 96.45(15)
C34A O1 C34 121.4(3)
C4A N1A C1A 106.5(4)
C4A N1A Zn2 125.4(3)
C1A N1A Zn2 125.7(3)
C1 N1 C4 106.9(4)
C1 N1 Zn1 129.1(3)
C4 N1 Zn1 123.7(3)
C9A N2A C6A 105.6(4)
C9A N2A Zn2 127.7(3)
C6A N2A Zn2 126.4(3)
C6 N2 C9 107.1(4)
C6 N2 Zn1 124.5(3)
C9 N2 Zn1 127.5(3)
C11 N3 C14 106.4(4)
C11 N3 Zn1 128.3(3)
C14 N3 Zn1 125.3(3)
C11A N3A C14A 105.6(4)
C11A N3A Zn2 127.1(3)
C14A N3A Zn2 126.5(3)
C16 N4 C19 107.7(4)
C16 N4 Zn1 124.2(3)
C19 N4 Zn1 127.2(3)
C16A N4A C19A 106.7(4)
C16A N4A Zn2 125.2(3)
C19A N4A Zn2 128.1(3)
C39 N5 Zn1 125.8(3)
C40 N5A Zn2 120.3(3)
N1 C1 C20 123.6(4)
N1 C1 C2 109.1(4)
C20 C1 C2 127.2(4)
N1A C1A C20A 124.1(5)
N1A C1A C2A 108.6(4)
C20A C1A C2A 127.1(4)
C3A C2A C1A 106.3(4)
C3A C2A C21A 123.8(4)
C1A C2A C21A 129.6(4)
C3 C2 C1 106.7(4)
C3 C2 C21 124.1(5)
C1 C2 C21 129.1(4)
C2A C3A C4A 107.7(4)
C2A C3A C22A 126.5(5)
C4A C3A C22A 125.7(5)
C2 C3 C4 106.9(4)
C2 C3 C22 127.1(5)
C4 C3 C22 126.0(5)
N1A C4A C5A 123.8(4)
N1A C4A C3A 110.7(4)
C5A C4A C3A 125.4(5)
N1 C4 C5 124.3(5)
N1 C4 C3 110.3(4)
C5 C4 C3 125.3(4)
C6 C5 C4 129.0(5)
C6A C5A C4A 129.0(5)
N2 C6 C5 124.1(4)
N2 C6 C7 109.5(4)
C5 C6 C7 126.3(4)
N2A C6A C5A 123.2(5)
N2A C6A C7A 111.3(5)
C5A C6A C7A 125.6(5)
C8A C7A C6A 105.2(4)
C8A C7A C24A 128.5(5)
C6A C7A C24A 125.9(5)
C8 C7 C6 107.1(4)
C8 C7 C24 126.7(5)
C6 C7 C24 125.9(4)
C7A C8A C9A 108.0(4)
C7A C8A C26A 127.0(5)
C9A C8A C26A 124.9(5)
C7 C8 C9 106.1(4)
C7 C8 C26 128.4(5)
C9 C8 C26 125.5(4)
N2 C9 C10 124.6(4)
N2 C9 C8 110.0(4)
C10 C9 C8 125.3(4)
N2A C9A C10A 124.2(5)
N2A C9A C8A 109.9(5)
C10A C9A C8A 125.8(5)
C11 C10 C9 127.5(5)
C9A C10A C11A 127.3(5)
N3 C11 C10 123.6(4)
N3 C11 C12 110.0(4)
C10 C11 C12 126.3(5)
N3A C11A C10A 124.2(5)
N3A C11A C12A 110.8(5)
C10A C11A C12A 125.0(5)
C13 C12 C11 107.1(4)
C13 C12 C27 127.9(5)
C11 C12 C27 125.0(5)
C13A C12A C11A 106.3(5)
C13A C12A C27A 128.1(5)
C11A C12A C27A 125.5(5)
C12 C13 C14 106.2(4)
C12 C13 C28 127.4(4)
C14 C13 C28 126.3(4)
C12A C13A C14A 106.7(5)
C12A C13A C28A 127.7(5)
C14A C13A C28A 125.6(5)
N3 C14 C15 123.9(5)
N3 C14 C13 110.3(4)
C15 C14 C13 125.7(4)
N3A C14A C15A 122.4(5)
N3A C14A C13A 110.6(4)
C15A C14A C13A 126.9(5)
C14 C15 C16 128.5(5)
C16A C15A C14A 129.5(5)
N4A C16A C15A 125.3(5)
N4A C16A C17A 109.8(4)
C15A C16A C17A 124.9(5)
N4 C16 C15 125.2(4)
N4 C16 C17 110.1(4)
C15 C16 C17 124.7(5)
C18 C17 C16 107.3(4)
C18 C17 C30 128.4(4)
C16 C17 C30 124.3(4)
C18A C17A C16A 106.9(4)
C18A C17A C30A 129.3(5)
C16A C17A C30A 123.8(4)
C17 C18 C19 106.5(4)
C17 C18 C32 122.9(4)
C19 C18 C32 130.5(4)
C17A C18A C19A 106.6(4)
C17A C18A C32A 124.0(5)
C19A C18A C32A 129.4(5)
N4A C19A C20A 123.1(4)
N4A C19A C18A 110.0(4)
C20A C19A C18A 126.9(5)
N4 C19 C20 124.4(4)
N4 C19 C18 108.3(4)
C20 C19 C18 127.3(4)
C1A C20A C19A 126.8(5)
C1A C20A C33A 113.5(4)
C19A C20A C33A 119.0(4)
C19 C20 C1 126.4(4)
C19 C20 C33 115.3(4)
C1 C20 C33 118.1(4)
C3 C22 C23 113.0(4)
C3A C22A C23A 110.4(4)
C7A C24A C25A 113.0(5)
C7 C24 C25 109.8(5)
C13 C28 C29 111.9(4)
C13A C28A C29A 112.0(6)
C31A C30A C17A 113.8(4)
C17 C30 C31 112.1(4)
C38 C33 C34 118.7(4)
C38 C33 C20 118.9(4)
C34 C33 C20 122.3(4)
C34A C33A C38A 118.7(4)
C34A C33A C20A 123.0(4)
C38A C33A C20A 118.0(4)
C35 C34 C33 121.7(4)
C35 C34 O1 123.3(4)
C33 C34 O1 114.7(4)
O1 C34A C33A 116.3(4)
O1 C34A C35A 122.3(4)
C33A C34A C35A 121.0(4)
C34 C35 C36 118.4(4)
C36A C35A C34A 119.0(4)
C37A C36A C35A 120.2(5)
C37 C36 C35 120.5(5)
C36A C37A C38A 119.0(5)
C36 C37 C38 120.1(5)
C33A C38A C37A 121.8(5)
C33 C38 C37 120.4(5)
N5 C39 C40 110.3(4)
N5 C39 C41 108.5(4)
C40 C39 C41 111.1(4)
N5A C40 C39 112.4(4)

loop_
_geom_bond_atom_site_label_1
_geom_bond_atom_site_label_2
_geom_bond_distance
Zn1 N4 2.064(4)
Zn1 N2 2.069(4)
Zn1 N3 2.072(4)
Zn1 N1 2.076(4)
Zn1 N5 2.191(4)
Zn2 N1A 2.058(4)
Zn2 N2A 2.071(4)
Zn2 N3A 2.073(4)
Zn2 N4A 2.076(4)
Zn2 N5A 2.177(4)
O1 C34A 1.368(5)
O1 C34 1.403(5)
N1A C4A 1.378(6)
N1A C1A 1.381(5)
N1 C1 1.369(6)
N1 C4 1.374(6)
N2A C9A 1.374(6)
N2A C6A 1.382(6)
N2 C6 1.356(6)
N2 C9 1.358(6)
N3 C11 1.372(6)
N3 C14 1.372(5)
N3A C11A 1.370(6)
N3A C14A 1.385(6)
N4 C16 1.356(6)
N4 C19 1.390(5)
N4A C16A 1.372(6)
N4A C19A 1.377(6)
N5 C39 1.479(6)
N5A C40 1.476(6)
C1 C20 1.413(7)
C1 C2 1.477(6)
C1A C20A 1.408(7)
C1A C2A 1.483(7)
C2A C3A 1.360(6)
C2A C21A 1.491(6)
C2 C3 1.358(7)
C2 C21 1.510(7)
C3A C4A 1.426(7)
C3A C22A 1.505(6)
C3 C4 1.448(7)
C3 C22 1.504(7)
C4A C5A 1.399(7)
C4 C5 1.405(7)
C5 C6 1.379(6)
C5A C6A 1.397(7)
C6 C7 1.458(6)
C6A C7A 1.456(7)
C7A C8A 1.363(7)
C7A C24A 1.479(7)
C7 C8 1.348(6)
C7 C24 1.506(7)
C8A C9A 1.452(7)
C8A C26A 1.499(6)
C8 C9 1.459(7)
C8 C26 1.486(6)
C9 C10 1.396(7)
C9A C10A 1.383(7)
C10 C11 1.379(6)
C10A C11A 1.390(7)
C11 C12 1.449(7)
C11A C12A 1.453(7)
C12 C13 1.365(6)
C12 C27 1.498(6)
C12A C13A 1.371(7)
C12A C27A 1.510(7)
C13 C14 1.455(6)
C13 C28 1.499(6)
C13A C14A 1.442(7)
C13A C28A 1.494(8)
C14 C15 1.385(6)
C14A C15A 1.386(7)
C15 C16 1.388(7)
C15A C16A 1.384(7)
C16A C17A 1.470(7)
C16 C17 1.446(6)
C17 C18 1.371(6)
C17 C30 1.506(7)
C17A C18A 1.360(7)
C17A C30A 1.501(7)
C18 C19 1.471(6)
C18 C32 1.506(6)
C18A C19A 1.468(7)
C18A C32A 1.491(7)
C19A C20A 1.412(6)
C19 C20 1.402(6)
C20A C33A 1.518(6)
C20 C33 1.514(6)
C22 C23 1.525(7)
C22A C23A 1.548(7)
C24A C25A 1.516(7)
C24 C25 1.557(8)
C28 C29 1.521(7)
C28A C29A 1.497(9)
C30A C31A 1.498(7)
C30 C31 1.512(7)
C33 C38 1.378(6)
C33 C34 1.397(6)
C33A C34A 1.371(6)
C33A C38A 1.387(6)
C34 C35 1.379(6)
C34A C35A 1.410(6)
C35 C36 1.404(6)
C35A C36A 1.392(6)
C36A C37A 1.388(7)
C36 C37 1.370(7)
C37A C38A 1.389(7)
C37 C38 1.398(7)
C39 C40 1.518(7)
C39 C41 1.529(6)
